data_7714341
loop_
_publ_author_name
'Kumar, Krishna'
'Sahani, Raj Kumar'
'Garai, Somenath'
'Bhattacharya, Subrato'

_publ_section_title
;
 Synthesis and Structural Features of Indium(III)
 furan-2-thiocarboxylates: Efficient Catalytic Activity Toward
 Multicomponent Reactions via Knoevenagel Condensation
;
_journal_name_full 'Dalton Transactions'
_journal_paper_doi 10.1039/D3DT02681G
_journal_year 2023
_chemical_formula_moiety 'C20 H12 In O8 S4, C6 H16 N'
_chemical_formula_sum 'C26 H28 In N O8 S4'
_chemical_formula_weight 725.55
_space_group_crystal_system orthorhombic
_space_group_IT_number 33
_space_group_name_Hall 'P 2c -2n'
_space_group_name_H-M_alt 'P n a 21'
_atom_sites_solution_hydrogens geom
_atom_sites_solution_primary iterative
_audit_creation_date 2022-08-23
_audit_creation_method
;
Olex2 1.5-alpha
(compiled 2022.06.10 svn.r3fa896fb for OlexSys, GUI svn.r6535)
;
_audit_update_record
;
2022-10-04 deposited with the CCDC.	2023-10-28 downloaded from the CCDC.
;
_cell_angle_alpha 90
_cell_angle_beta 90
_cell_angle_gamma 90
_cell_formula_units_Z 4
_cell_length_a 18.1455(14)
_cell_length_b 10.9826(8)
_cell_length_c 16.0897(11)
_cell_measurement_reflns_used 4252
_cell_measurement_temperature 293(2)
_cell_measurement_theta_max 25.101
_cell_measurement_theta_min 2.402
_cell_volume 3206.4(4)
_computing_molecular_graphics 'Olex2 1.5-alpha (Dolomanov et al., 2009)'
_computing_publication_material 'Olex2 1.5-alpha (Dolomanov et al., 2009)'
_computing_structure_refinement 'SHELXL 2018/3 (Sheldrick, 2015)'
_computing_structure_solution 'olex2.solve 1.5-alpha (Bourhis et al., 2015)'
_diffrn_ambient_temperature 293(2)
_diffrn_measured_fraction_theta_full 0.996
_diffrn_measured_fraction_theta_max 0.996
_diffrn_measurement_device_type 'Xcalibur, Eos'
_diffrn_measurement_method '\w scans'
_diffrn_radiation_type MoK\a
_diffrn_radiation_wavelength 0.71073
_diffrn_reflns_av_R_equivalents 0.0305
_diffrn_reflns_av_unetI/netI 0.0477
_diffrn_reflns_Laue_measured_fraction_full 0.996
_diffrn_reflns_Laue_measured_fraction_max 0.996
_diffrn_reflns_limit_h_max 21
_diffrn_reflns_limit_h_min -13
_diffrn_reflns_limit_k_max 5
_diffrn_reflns_limit_k_min -13
_diffrn_reflns_limit_l_max 19
_diffrn_reflns_limit_l_min -12
_diffrn_reflns_number 7614
_diffrn_reflns_point_group_measured_fraction_full 0.754
_diffrn_reflns_point_group_measured_fraction_max 0.754
_diffrn_reflns_theta_full 24.997
_diffrn_reflns_theta_max 24.997
_diffrn_reflns_theta_min 3.846
_exptl_absorpt_coefficient_mu 1.042
_exptl_crystal_colour colourless
_exptl_crystal_density_diffrn 1.503
_exptl_crystal_description block-shape
_exptl_crystal_F_000 1472
_exptl_crystal_size_max 0.30
_exptl_crystal_size_mid 0.20
_exptl_crystal_size_min 0.20
_refine_diff_density_max 0.426
_refine_diff_density_min -0.490
_refine_diff_density_rms 0.081
_refine_ls_abs_structure_details
;
 Flack x determined using 962 quotients [(I+)-(I-)]/[(I+)+(I-)]
 (Parsons, Flack and Wagner, Acta Cryst. B69 (2013) 249-259).
;
_refine_ls_abs_structure_Flack 0.02(3)
_refine_ls_extinction_method none
_refine_ls_goodness_of_fit_ref 1.018
_refine_ls_hydrogen_treatment constr
_refine_ls_matrix_type full
_refine_ls_number_parameters 328
_refine_ls_number_reflns 4252
_refine_ls_number_restraints 55
_refine_ls_restrained_S_all 1.023
_refine_ls_R_factor_all 0.0682
_refine_ls_R_factor_gt 0.0502
_refine_ls_shift/su_max 0.000
_refine_ls_shift/su_mean 0.000
_refine_ls_structure_factor_coef Fsqd
_refine_ls_weighting_details 'w=1/[\s^2^(Fo^2^)+(0.0611P)^2^+5.8126P] where P=(Fo^2^+2Fc^2^)/3'
_refine_ls_weighting_scheme calc
_refine_ls_wR_factor_gt 0.1173
_refine_ls_wR_factor_ref 0.1318
_reflns_Friedel_coverage 0.457
_reflns_Friedel_fraction_full 0.492
_reflns_Friedel_fraction_max 0.492
_reflns_number_gt 3378
_reflns_number_total 4252
_reflns_threshold_expression 'I > 2\s(I)'
_cod_data_source_file d3dt02681g2.cif
_cod_data_source_block exp_7218
_cod_database_code 7714341
_shelx_shelxl_version_number 2018/3
_shelx_space_group_comment
;
The symmetry employed for this shelxl refinement is uniquely defined
by the following loop, which should always be used as a source of
symmetry information in preference to the above space-group names.
They are only intended as comments.
;
_olex2_refinement_description
;
1. Fixed Uiso
 At 1.2 times of:
  All C(H) groups, All C(H,H) groups, All N(H) groups
 At 1.5 times of:
  All C(H,H,H) groups
2. Restrained distances
 O4-C10 \\sim C10-C9 \\sim C8-C9 \\sim C8-C7 \\sim O4-C7
 with sigma of 0.02
 O2-C2 \\sim C2-C3 \\sim C3-C4 \\sim C5-C4 \\sim O2-C5
 with sigma of 0.02
 C18-C17 \\sim O8-C17 \\sim O8-C20 \\sim C20-C19 \\sim C19-C18
 with sigma of 0.02
 C2-C1 \\sim C6-C7 \\sim C16-C17 \\sim C12-C11
 with sigma of 0.02
3. Uiso/Uaniso restraints and constraints
Uanis(C9) \\sim Ueq, Uanis(C10) \\sim Ueq, Uanis(C8) \\sim Ueq: with sigma of
0.01 and sigma for terminal atoms of 0.02
4.a Ternary CH refined with riding coordinates:
 N1(H1)
4.b Secondary CH2 refined with riding coordinates:
 C21(H21A,H21B), C25(H25A,H25B), C23(H23A,H23B)
4.c Aromatic/amide H refined with riding coordinates:
 C20(H20), C19(H19), C18(H18), C15(H15), C14(H14), C13(H13), C3(H3), C4(H4),
 C5(H5), C10(H10), C9(H9), C8(H8)
4.d Fitted pentagon refined as free rotating group:
 C17(O8,C20,C19,C18), C12(O6,C15,C14,C13), C3(C4,C5,O2,C2), C10(C9,C8,C7,O4)
4.e Idealised Me refined as rotating group:
 C26(H26A,H26B,H26C), C22(H22A,H22B,H22C), C24(H24A,H24B,H24C)
;
_olex2_submission_special_instructions 'No special instructions were received'

loop_
_space_group_symop_operation_xyz
'x, y, z'
'-x, -y, z+1/2'
'-x+1/2, y+1/2, z+1/2'
'x+1/2, -y+1/2, z'

loop_
_atom_site_label
_atom_site_type_symbol
_atom_site_fract_x
_atom_site_fract_y
_atom_site_fract_z
_atom_site_U_iso_or_equiv
_atom_site_adp_type
_atom_site_occupancy
_atom_site_site_symmetry_order
_atom_site_calc_flag
_atom_site_refinement_flags_posn
_atom_site_refinement_flags_adp
_atom_site_refinement_flags_occupancy
_atom_site_disorder_assembly
_atom_site_disorder_group
In1 In 0.33291(4) 0.03709(6) 0.68456(7) 0.0530(2) Uani 1 1 d . . . . .
S1 S 0.43835(15) 0.1775(2) 0.6955(2) 0.0590(7) Uani 1 1 d . . . . .
S2 S 0.39176(18) -0.1644(3) 0.7047(2) 0.0688(10) Uani 1 1 d . . . . .
S3 S 0.2463(2) 0.0464(3) 0.8008(2) 0.0673(9) Uani 1 1 d . . . . .
S4 S 0.2853(2) 0.0564(3) 0.5432(2) 0.0720(10) Uani 1 1 d . . . . .
O7 O 0.2423(5) -0.1542(8) 0.6012(6) 0.082(3) Uani 1 1 d . . . . .
O5 O 0.2184(5) 0.2413(7) 0.7129(5) 0.073(2) Uani 1 1 d . . . . .
C16 C 0.2394(6) -0.0837(12) 0.5443(7) 0.062(3) Uani 1 1 d D . . . .
C11 C 0.2068(6) 0.1866(10) 0.7765(7) 0.051(3) Uani 1 1 d D . . . .
C17 C 0.1982(5) -0.1070(7) 0.4727(5) 0.061(3) Uani 1 1 d DG . . . .
O8 O 0.1646(4) -0.2234(6) 0.4663(4) 0.074(2) Uani 1 1 d DG . . . .
C20 C 0.1218(5) -0.2253(8) 0.3925(5) 0.091(5) Uani 1 1 d DG . . . .
H20 H 0.093962 -0.290585 0.373172 0.109 Uiso 1 1 calc R U . . .
C19 C 0.1288(7) -0.1101(10) 0.3532(5) 0.107(6) Uani 1 1 d DG . . . .
H19 H 0.106470 -0.086627 0.303754 0.129 Uiso 1 1 calc R U . . .
C18 C 0.1761(6) -0.0369(6) 0.4028(6) 0.087(5) Uani 1 1 d DG . . . .
H18 H 0.190069 0.042833 0.391515 0.104 Uiso 1 1 calc R U . . .
C12 C 0.1599(4) 0.2317(7) 0.8398(4) 0.052(3) Uani 1 1 d DG . . . .
O6 O 0.1208(5) 0.3403(7) 0.8213(5) 0.091(3) Uani 1 1 d G . . . .
C15 C 0.0811(5) 0.3751(8) 0.8936(7) 0.103(5) Uani 1 1 d G . . . .
H15 H 0.050837 0.443026 0.898732 0.124 Uiso 1 1 calc R U . . .
C14 C 0.0958(6) 0.2880(10) 0.9567(5) 0.089(4) Uani 1 1 d G . . . .
H14 H 0.076813 0.288884 1.010408 0.107 Uiso 1 1 calc R U . . .
C13 C 0.1445(5) 0.1994(8) 0.9234(5) 0.069(4) Uani 1 1 d G . . . .
H13 H 0.163055 0.131979 0.951506 0.083 Uiso 1 1 calc R U . . .
O3 O 0.4328(5) -0.0246(8) 0.8286(6) 0.079(3) Uani 1 1 d . . . . .
C1 C 0.4113(6) 0.2981(10) 0.6319(7) 0.052(3) Uani 1 1 d D . . . .
C6 C 0.4409(6) -0.1187(11) 0.7931(8) 0.058(3) Uani 1 1 d D . . . .
O1 O 0.3526(5) 0.3083(8) 0.5977(6) 0.080(3) Uani 1 1 d . . . . .
C3 C 0.5361(4) 0.3967(8) 0.6611(6) 0.066(4) Uani 1 1 d DG . . . .
H3 H 0.556252 0.341780 0.698779 0.079 Uiso 1 1 calc R U . . .
C4 C 0.5707(5) 0.5040(10) 0.6309(8) 0.113(6) Uani 1 1 d DG . . . .
H4 H 0.617397 0.531631 0.645382 0.136 Uiso 1 1 calc R U . . .
C5 C 0.5213(7) 0.5617(8) 0.5749(8) 0.131(7) Uani 1 1 d DG . . . .
H5 H 0.530097 0.633706 0.546125 0.157 Uiso 1 1 calc R U . . .
O2 O 0.4563(6) 0.4901(8) 0.5704(6) 0.124(4) Uani 1 1 d DG . . . .
C2 C 0.4654(4) 0.3881(7) 0.6237(6) 0.062(3) Uani 1 1 d DG . . . .
C10 C 0.5814(6) -0.2842(12) 0.9054(8) 0.146(8) Uani 1 1 d DG U . . .
H10 H 0.617690 -0.290582 0.946059 0.176 Uiso 1 1 calc R U . . .
C9 C 0.5602(8) -0.3771(9) 0.8489(9) 0.161(9) Uani 1 1 d DG U . . .
H9 H 0.580165 -0.455034 0.846017 0.193 Uiso 1 1 calc R U . . .
C8 C 0.5032(7) -0.3302(9) 0.7976(7) 0.108(5) Uani 1 1 d DG U . . .
H8 H 0.479305 -0.372018 0.755185 0.130 Uiso 1 1 calc R U . . .
C7 C 0.4892(5) -0.2083(9) 0.8224(6) 0.074(4) Uani 1 1 d DG . . . .
O4 O 0.5375(6) -0.1799(9) 0.8891(6) 0.117(4) Uani 1 1 d DG . . . .
N1 N 0.1885(8) 0.4437(11) 0.6025(10) 0.093(4) Uani 1 1 d . . . . .
H1 H 0.205776 0.374640 0.635906 0.112 Uiso 1 1 calc R U . . .
C21 C 0.2007(12) 0.407(2) 0.5134(12) 0.133(8) Uani 1 1 d . . . . .
H21A H 0.189582 0.476139 0.477575 0.159 Uiso 1 1 calc R U . . .
H21B H 0.252070 0.386207 0.505391 0.159 Uiso 1 1 calc R U . . .
C26 C 0.2409(19) 0.575(2) 0.7138(19) 0.209(16) Uani 1 1 d . . . . .
H26A H 0.238922 0.661174 0.722670 0.314 Uiso 1 1 calc R U . . .
H26B H 0.286097 0.543201 0.736023 0.314 Uiso 1 1 calc R U . . .
H26C H 0.199910 0.536717 0.741128 0.314 Uiso 1 1 calc R U . . .
C25 C 0.2375(11) 0.5498(16) 0.6261(17) 0.124(9) Uani 1 1 d . . . . .
H25A H 0.286990 0.533510 0.606221 0.149 Uiso 1 1 calc R U . . .
H25B H 0.219841 0.622092 0.597756 0.149 Uiso 1 1 calc R U . . .
C22 C 0.1538(18) 0.303(2) 0.4893(19) 0.222(18) Uani 1 1 d . . . . .
H22A H 0.158910 0.287569 0.430786 0.333 Uiso 1 1 calc R U . . .
H22B H 0.103209 0.320562 0.501780 0.333 Uiso 1 1 calc R U . . .
H22C H 0.168881 0.231612 0.519713 0.333 Uiso 1 1 calc R U . . .
C23 C 0.1096(12) 0.4614(18) 0.6256(13) 0.136(8) Uani 1 1 d . . . . .
H23A H 0.106802 0.479190 0.684584 0.163 Uiso 1 1 calc R U . . .
H23B H 0.083375 0.385672 0.616091 0.163 Uiso 1 1 calc R U . . .
C24 C 0.0713(10) 0.561(2) 0.5790(16) 0.157(10) Uani 1 1 d . . . . .
H24A H 0.081804 0.553205 0.520720 0.235 Uiso 1 1 calc R U . . .
H24B H 0.088465 0.638468 0.598500 0.235 Uiso 1 1 calc R U . . .
H24C H 0.019106 0.554832 0.587744 0.235 Uiso 1 1 calc R U . . .

loop_
_atom_site_aniso_label
_atom_site_aniso_U_11
_atom_site_aniso_U_22
_atom_site_aniso_U_33
_atom_site_aniso_U_23
_atom_site_aniso_U_13
_atom_site_aniso_U_12
In1 0.0501(4) 0.0504(4) 0.0586(4) 0.0020(5) -0.0003(5) 0.0042(3)
S1 0.0530(14) 0.0534(13) 0.070(2) 0.0063(18) 0.0002(19) 0.0029(11)
S2 0.0700(19) 0.0521(14) 0.084(3) -0.0035(16) -0.0160(19) 0.0092(14)
S3 0.069(2) 0.0591(18) 0.073(2) 0.0178(16) 0.0223(19) 0.0136(17)
S4 0.088(3) 0.0656(19) 0.062(2) 0.0063(17) -0.016(2) -0.0107(19)
O7 0.086(7) 0.087(6) 0.072(6) 0.024(5) -0.021(5) -0.011(5)
O5 0.091(6) 0.073(5) 0.056(5) 0.017(4) 0.019(5) 0.019(5)
C16 0.060(8) 0.076(8) 0.051(7) 0.005(7) -0.009(6) -0.002(6)
C11 0.048(6) 0.047(6) 0.057(7) 0.002(6) -0.001(6) 0.005(5)
C17 0.073(8) 0.055(7) 0.056(7) -0.008(6) 0.012(7) 0.007(6)
O8 0.078(6) 0.075(6) 0.070(6) -0.007(5) -0.003(5) -0.015(5)
C20 0.117(13) 0.093(11) 0.062(9) -0.028(8) -0.011(9) -0.012(10)
C19 0.140(15) 0.117(14) 0.065(10) -0.011(10) -0.044(10) -0.001(13)
C18 0.128(14) 0.068(8) 0.064(9) -0.001(7) -0.009(9) -0.011(8)
C12 0.046(6) 0.047(6) 0.062(7) 0.004(6) -0.005(6) 0.003(5)
O6 0.094(7) 0.082(6) 0.096(7) 0.019(6) 0.006(6) 0.031(6)
C15 0.087(11) 0.110(13) 0.112(13) -0.023(11) 0.028(11) 0.024(10)
C14 0.086(11) 0.102(11) 0.079(10) -0.024(9) 0.016(9) -0.004(9)
C13 0.066(8) 0.086(9) 0.055(8) -0.001(7) 0.005(7) 0.006(7)
O3 0.088(7) 0.056(5) 0.091(7) -0.003(5) -0.015(6) 0.007(5)
C1 0.045(6) 0.051(6) 0.059(7) -0.004(5) 0.006(6) 0.000(5)
C6 0.049(7) 0.062(7) 0.063(7) 0.019(6) 0.005(6) 0.014(6)
O1 0.054(5) 0.077(6) 0.109(8) 0.014(5) -0.014(5) -0.005(5)
C3 0.043(6) 0.067(7) 0.087(11) 0.018(7) 0.004(6) -0.014(5)
C4 0.084(12) 0.122(14) 0.132(16) -0.017(12) 0.027(11) -0.049(11)
C5 0.159(19) 0.079(11) 0.155(19) 0.002(12) 0.048(17) -0.058(12)
O2 0.132(11) 0.105(8) 0.135(11) 0.036(8) -0.005(10) -0.018(8)
C2 0.064(8) 0.058(7) 0.065(8) -0.005(6) 0.008(7) 0.010(6)
C10 0.144(12) 0.158(13) 0.136(12) 0.015(10) -0.033(10) 0.022(10)
C9 0.165(13) 0.149(12) 0.169(13) -0.002(10) -0.028(10) 0.053(10)
C8 0.122(10) 0.104(9) 0.098(9) 0.002(8) -0.034(8) 0.054(8)
C7 0.078(9) 0.089(9) 0.054(7) 0.008(7) 0.002(7) 0.018(8)
O4 0.115(9) 0.130(10) 0.105(8) 0.013(7) -0.023(8) 0.027(8)
N1 0.084(9) 0.077(8) 0.120(12) 0.060(8) -0.026(8) -0.001(7)
C21 0.140(18) 0.16(2) 0.095(14) 0.018(14) -0.010(14) 0.076(17)
C26 0.34(5) 0.129(19) 0.16(3) 0.034(18) -0.08(3) -0.08(2)
C25 0.090(13) 0.078(11) 0.21(3) 0.055(14) -0.013(15) -0.018(10)
C22 0.34(4) 0.109(18) 0.22(3) -0.015(18) -0.18(3) 0.04(2)
C23 0.129(18) 0.149(18) 0.129(16) 0.086(14) -0.002(14) -0.036(14)
C24 0.090(13) 0.20(2) 0.18(2) 0.100(19) 0.048(15) 0.065(14)

loop_
_atom_type_symbol
_atom_type_description
_atom_type_scat_dispersion_real
_atom_type_scat_dispersion_imag
_atom_type_scat_source
C C 0.0033 0.0016 'International Tables Vol C Tables 4.2.6.8 and 6.1.1.4'
H H 0.0000 0.0000 'International Tables Vol C Tables 4.2.6.8 and 6.1.1.4'
In In -0.7276 1.3100 'International Tables Vol C Tables 4.2.6.8 and 6.1.1.4'
N N 0.0061 0.0033 'International Tables Vol C Tables 4.2.6.8 and 6.1.1.4'
O O 0.0106 0.0060 'International Tables Vol C Tables 4.2.6.8 and 6.1.1.4'
S S 0.1246 0.1234 'International Tables Vol C Tables 4.2.6.8 and 6.1.1.4'

loop_
_geom_angle_atom_site_label_1
_geom_angle_atom_site_label_2
_geom_angle_atom_site_label_3
_geom_angle
_geom_angle_site_symmetry_1
_geom_angle_site_symmetry_3
_geom_angle_publ_flag
S1 In1 S2 102.42(10) . . ?
S3 In1 S1 114.74(13) . . ?
S3 In1 S2 102.38(12) . . ?
S4 In1 S1 106.68(13) . . ?
S4 In1 S2 110.58(12) . . ?
S4 In1 S3 118.76(15) . . ?
C1 S1 In1 102.4(4) . . ?
C6 S2 In1 94.0(4) . . ?
C11 S3 In1 97.5(4) . . ?
C16 S4 In1 94.7(4) . . ?
O7 C16 S4 123.6(9) . . ?
O7 C16 C17 122.4(11) . . ?
C17 C16 S4 114.0(9) . . ?
O5 C11 S3 124.0(8) . . ?
O5 C11 C12 122.8(9) . . ?
C12 C11 S3 113.3(8) . . ?
C16 C17 O8 117.0(8) . . ?
C16 C17 C18 134.9(8) . . ?
C18 C17 O8 108.0 . . ?
C20 O8 C17 108.0 . . ?
O8 C20 H20 126.0 . . ?
O8 C20 C19 108.0 . . ?
C19 C20 H20 126.0 . . ?
C20 C19 H19 126.0 . . ?
C18 C19 C20 108.0 . . ?
C18 C19 H19 126.0 . . ?
C17 C18 H18 126.0 . . ?
C19 C18 C17 108.0 . . ?
C19 C18 H18 126.0 . . ?
C11 C12 O6 116.4(7) . . ?
C11 C12 C13 135.5(7) . . ?
C13 C12 O6 108.0 . . ?
C15 O6 C12 108.0 . . ?
O6 C15 H15 126.0 . . ?
C14 C15 O6 108.0 . . ?
C14 C15 H15 126.0 . . ?
C15 C14 H14 126.0 . . ?
C13 C14 C15 108.0 . . ?
C13 C14 H14 126.0 . . ?
C12 C13 H13 126.0 . . ?
C14 C13 C12 108.0 . . ?
C14 C13 H13 126.0 . . ?
O1 C1 S1 126.0(9) . . ?
O1 C1 C2 120.8(11) . . ?
C2 C1 S1 113.2(8) . . ?
O3 C6 S2 125.2(9) . . ?
O3 C6 C7 121.8(12) . . ?
C7 C6 S2 113.0(9) . . ?
C4 C3 H3 126.0 . . ?
C2 C3 H3 126.0 . . ?
C2 C3 C4 108.0 . . ?
C3 C4 H4 126.0 . . ?
C5 C4 C3 108.0 . . ?
C5 C4 H4 126.0 . . ?
C4 C5 H5 126.0 . . ?
O2 C5 C4 108.0 . . ?
O2 C5 H5 126.0 . . ?
C5 O2 C2 108.0 . . ?
C1 C2 C3 129.9(8) . . ?
C1 C2 O2 122.1(8) . . ?
O2 C2 C3 108.0 . . ?
C9 C10 H10 126.0 . . ?
C9 C10 O4 108.0 . . ?
O4 C10 H10 126.0 . . ?
C10 C9 H9 126.0 . . ?
C10 C9 C8 108.0 . . ?
C8 C9 H9 126.0 . . ?
C9 C8 H8 126.0 . . ?
C7 C8 C9 108.0 . . ?
C7 C8 H8 126.0 . . ?
C6 C7 C8 132.9(9) . . ?
C6 C7 O4 119.1(9) . . ?
C8 C7 O4 108.0 . . ?
C7 O4 C10 108.0 . . ?
C21 N1 H1 105.7 . . ?
C21 N1 C25 110.9(18) . . ?
C25 N1 H1 105.7 . . ?
C23 N1 H1 105.7 . . ?
C23 N1 C21 114.3(16) . . ?
C23 N1 C25 113.6(16) . . ?
N1 C21 H21A 109.3 . . ?
N1 C21 H21B 109.3 . . ?
H21A C21 H21B 107.9 . . ?
C22 C21 N1 112(2) . . ?
C22 C21 H21A 109.3 . . ?
C22 C21 H21B 109.3 . . ?
H26A C26 H26B 109.5 . . ?
H26A C26 H26C 109.5 . . ?
H26B C26 H26C 109.5 . . ?
C25 C26 H26A 109.5 . . ?
C25 C26 H26B 109.5 . . ?
C25 C26 H26C 109.5 . . ?
N1 C25 H25A 108.6 . . ?
N1 C25 H25B 108.6 . . ?
C26 C25 N1 115(2) . . ?
C26 C25 H25A 108.6 . . ?
C26 C25 H25B 108.6 . . ?
H25A C25 H25B 107.6 . . ?
C21 C22 H22A 109.5 . . ?
C21 C22 H22B 109.5 . . ?
C21 C22 H22C 109.5 . . ?
H22A C22 H22B 109.5 . . ?
H22A C22 H22C 109.5 . . ?
H22B C22 H22C 109.5 . . ?
N1 C23 H23A 108.6 . . ?
N1 C23 H23B 108.6 . . ?
N1 C23 C24 114.6(13) . . ?
H23A C23 H23B 107.6 . . ?
C24 C23 H23A 108.6 . . ?
C24 C23 H23B 108.6 . . ?
C23 C24 H24A 109.5 . . ?
C23 C24 H24B 109.5 . . ?
C23 C24 H24C 109.5 . . ?
H24A C24 H24B 109.5 . . ?
H24A C24 H24C 109.5 . . ?
H24B C24 H24C 109.5 . . ?

loop_
_geom_bond_atom_site_label_1
_geom_bond_atom_site_label_2
_geom_bond_distance
_geom_bond_site_symmetry_2
_geom_bond_publ_flag
In1 S1 2.464(3) . ?
In1 S2 2.479(3) . ?
In1 S3 2.445(3) . ?
In1 S4 2.442(4) . ?
S1 C1 1.744(12) . ?
S2 C6 1.752(14) . ?
S3 C11 1.742(11) . ?
S4 C16 1.751(13) . ?
O7 C16 1.200(13) . ?
O5 C11 1.205(12) . ?
C16 C17 1.397(11) . ?
C11 C12 1.415(11) . ?
C17 O8 1.4200 . ?
C17 C18 1.4200 . ?
O8 C20 1.4200 . ?
C20 H20 0.9300 . ?
C20 C19 1.4200 . ?
C19 H19 0.9300 . ?
C19 C18 1.4200 . ?
C18 H18 0.9300 . ?
C12 O6 1.4200 . ?
C12 C13 1.4200 . ?
O6 C15 1.4200 . ?
C15 H15 0.9300 . ?
C15 C14 1.4200 . ?
C14 H14 0.9300 . ?
C14 C13 1.4200 . ?
C13 H13 0.9300 . ?
O3 C6 1.189(14) . ?
C1 O1 1.204(13) . ?
C1 C2 1.401(11) . ?
C6 C7 1.400(11) . ?
C3 H3 0.9300 . ?
C3 C4 1.4200 . ?
C3 C2 1.4200 . ?
C4 H4 0.9300 . ?
C4 C5 1.4200 . ?
C5 H5 0.9300 . ?
C5 O2 1.4200 . ?
O2 C2 1.4200 . ?
C10 H10 0.9300 . ?
C10 C9 1.4200 . ?
C10 O4 1.4200 . ?
C9 H9 0.9300 . ?
C9 C8 1.4200 . ?
C8 H8 0.9300 . ?
C8 C7 1.4200 . ?
C7 O4 1.4200 . ?
N1 H1 0.9800 . ?
N1 C21 1.51(2) . ?
N1 C25 1.51(2) . ?
N1 C23 1.49(2) . ?
C21 H21A 0.9700 . ?
C21 H21B 0.9700 . ?
C21 C22 1.48(3) . ?
C26 H26A 0.9600 . ?
C26 H26B 0.9600 . ?
C26 H26C 0.9600 . ?
C26 C25 1.44(3) . ?
C25 H25A 0.9700 . ?
C25 H25B 0.9700 . ?
C22 H22A 0.9600 . ?
C22 H22B 0.9600 . ?
C22 H22C 0.9600 . ?
C23 H23A 0.9700 . ?
C23 H23B 0.9700 . ?
C23 C24 1.50(2) . ?
C24 H24A 0.9600 . ?
C24 H24B 0.9600 . ?
C24 H24C 0.9600 . ?

loop_
_geom_torsion_atom_site_label_1
_geom_torsion_atom_site_label_2
_geom_torsion_atom_site_label_3
_geom_torsion_atom_site_label_4
_geom_torsion
_geom_torsion_site_symmetry_1
_geom_torsion_site_symmetry_2
_geom_torsion_site_symmetry_3
_geom_torsion_site_symmetry_4
_geom_torsion_publ_flag
In1 S1 C1 O1 4.6(12) . . . . ?
In1 S1 C1 C2 -176.1(7) . . . . ?
In1 S2 C6 O3 8.8(12) . . . . ?
In1 S2 C6 C7 -174.7(8) . . . . ?
In1 S3 C11 O5 8.3(11) . . . . ?
In1 S3 C11 C12 -170.8(7) . . . . ?
In1 S4 C16 O7 -3.9(12) . . . . ?
In1 S4 C16 C17 175.9(8) . . . . ?
S1 C1 C2 C3 -2.5(13) . . . . ?
S1 C1 C2 O2 175.9(6) . . . . ?
S2 C6 C7 C8 -4.1(15) . . . . ?
S2 C6 C7 O4 174.2(7) . . . . ?
S3 C11 C12 O6 -174.6(6) . . . . ?
S3 C11 C12 C13 10.6(14) . . . . ?
S4 C16 C17 O8 174.7(6) . . . . ?
S4 C16 C17 C18 -10.5(15) . . . . ?
O7 C16 C17 O8 -5.5(17) . . . . ?
O7 C16 C17 C18 169.3(11) . . . . ?
O5 C11 C12 O6 6.2(15) . . . . ?
O5 C11 C12 C13 -168.6(10) . . . . ?
C16 C17 O8 C20 176.1(10) . . . . ?
C16 C17 C18 C19 -175.1(12) . . . . ?
C11 C12 O6 C15 -176.2(9) . . . . ?
C11 C12 C13 C14 175.1(12) . . . . ?
C17 O8 C20 C19 0.0 . . . . ?
O8 C17 C18 C19 0.0 . . . . ?
O8 C20 C19 C18 0.0 . . . . ?
C20 C19 C18 C17 0.0 . . . . ?
C18 C17 O8 C20 0.0 . . . . ?
C12 O6 C15 C14 0.0 . . . . ?
O6 C12 C13 C14 0.0 . . . . ?
O6 C15 C14 C13 0.0 . . . . ?
C15 C14 C13 C12 0.0 . . . . ?
C13 C12 O6 C15 0.0 . . . . ?
O3 C6 C7 C8 172.5(11) . . . . ?
O3 C6 C7 O4 -9.2(16) . . . . ?
C6 C7 O4 C10 -178.7(12) . . . . ?
O1 C1 C2 C3 176.9(10) . . . . ?
O1 C1 C2 O2 -4.8(15) . . . . ?
C3 C4 C5 O2 0.0 . . . . ?
C4 C3 C2 C1 178.5(11) . . . . ?
C4 C3 C2 O2 0.0 . . . . ?
C4 C5 O2 C2 0.0 . . . . ?
C5 O2 C2 C1 -178.6(10) . . . . ?
C5 O2 C2 C3 0.0 . . . . ?
C2 C3 C4 C5 0.0 . . . . ?
C10 C9 C8 C7 0.0 . . . . ?
C9 C10 O4 C7 0.0 . . . . ?
C9 C8 C7 C6 178.5(14) . . . . ?
C9 C8 C7 O4 0.0 . . . . ?
C8 C7 O4 C10 0.0 . . . . ?
O4 C10 C9 C8 0.0 . . . . ?
C21 N1 C25 C26 -168(2) . . . . ?
C21 N1 C23 C24 -62(2) . . . . ?
C25 N1 C21 C22 179.3(16) . . . . ?
C25 N1 C23 C24 67(2) . . . . ?
C23 N1 C21 C22 -51(2) . . . . ?
C23 N1 C25 C26 62(3) . . . . ?
